data_7059097
loop_
_publ_author_name
'Totta, Xanthippi'
'Hatzidimitriou, Antonios G.'
'Papadopoulos, Athanasios N.'
'Psomas, George'

_publ_section_title
;
 Nickel(ii)--naproxen mixed-ligand complexes: synthesis, structure,
 antioxidant activity and interaction with albumins and calf-thymus DNA
;
_journal_issue 11
_journal_name_full 'New Journal of Chemistry'
_journal_page_first 4478
_journal_paper_doi 10.1039/C7NJ00257B
_journal_volume 41
_journal_year 2017
_chemical_absolute_configuration ad
_chemical_formula_moiety 'C40 H36 N2 Ni1 O7'
_chemical_formula_sum 'C40 H36 N2 Ni O7'
_chemical_formula_weight 715.44
_space_group_IT_number 4
_space_group_name_Hall 'P 2yb'
_space_group_name_H-M_alt 'P 1 21 1'
_symmetry_cell_setting monoclinic
_symmetry_Int_Tables_number 4
_symmetry_space_group_name_H-M 'P 1 21 1'
_atom_sites_solution_hydrogens difmap
_atom_sites_solution_primary other
_audit_update_record
;
2017-01-19 deposited with the CCDC.
2017-05-03 downloaded from the CCDC.
;
_cell_angle_alpha 90
_cell_angle_beta 91.293(2)
_cell_angle_gamma 90
_cell_formula_units_Z 2
_cell_length_a 9.6743(3)
_cell_length_b 5.6824(2)
_cell_length_c 30.9646(9)
_cell_measurement_reflns_used 274
_cell_measurement_temperature 294
_cell_measurement_theta_max 30
_cell_measurement_theta_min 15
_cell_volume 1701.79(9)
_computing_cell_refinement 'Apex2 (Bruker AXS, 2006)'
_computing_data_collection 'Apex2 (Bruker AXS, 2006)'
_computing_data_reduction 'Apex2 (Bruker AXS, 2006)'
_computing_molecular_graphics 'CAMERON (Watkin et al., 1996)'
_computing_publication_material 'CRYSTALS (Betteridge et al., 2003)'
_computing_structure_refinement 'CRYSTALS (Betteridge et al., 2003)'
_computing_structure_solution 'Superflip (Palatinus & Chapuis, 2007)'
_diffrn_ambient_temperature 294
_diffrn_measured_fraction_theta_full 0.998
_diffrn_measured_fraction_theta_max 0.995
_diffrn_measurement_device Area
_diffrn_measurement_device_type 'Bruker Kappa Apex2'
_diffrn_measurement_method '\f & \w scans'
_diffrn_radiation_monochromator graphite
_diffrn_radiation_probe x-ray
_diffrn_radiation_type 'Mo K\a'
_diffrn_radiation_wavelength 0.71073
_diffrn_reflns_av_R_equivalents 0.026
_diffrn_reflns_limit_h_max 11
_diffrn_reflns_limit_h_min -12
_diffrn_reflns_limit_k_max 6
_diffrn_reflns_limit_k_min -7
_diffrn_reflns_limit_l_max 38
_diffrn_reflns_limit_l_min -37
_diffrn_reflns_number 21296
_diffrn_reflns_theta_full 25.934
_diffrn_reflns_theta_max 26.463
_diffrn_reflns_theta_min 0.658
_diffrn_standards_number 0
_exptl_absorpt_coefficient_mu 0.625
_exptl_absorpt_correction_T_max 0.92
_exptl_absorpt_correction_T_min 0.87
_exptl_absorpt_correction_type numerical
_exptl_absorpt_process_details
; 
 Analytical Absorption (De Meulenaer & Tompa, 1965) 
;
_exptl_crystal_colour 'light blue'
_exptl_crystal_density_diffrn 1.396
_exptl_crystal_density_method 'not measured'
_exptl_crystal_description bar
_exptl_crystal_F_000 748
_exptl_crystal_size_max 0.552
_exptl_crystal_size_mid 0.206
_exptl_crystal_size_min 0.132
_refine_diff_density_max 0.56
_refine_diff_density_min -0.32
_refine_ls_abs_structure_details 'Flack (1983), 3083 Friedel-pairs'
_refine_ls_abs_structure_Flack 0.015(13)
_refine_ls_extinction_method None
_refine_ls_goodness_of_fit_ref 1.0736
_refine_ls_hydrogen_treatment constr
_refine_ls_matrix_type full
_refine_ls_number_parameters 452
_refine_ls_number_reflns 5527
_refine_ls_number_restraints 7
_refine_ls_R_factor_all 0.0468
_refine_ls_R_factor_gt 0.0349
_refine_ls_shift/su_max 0.0015887
_refine_ls_shift/su_mean 0.0000464
_refine_ls_structure_factor_coef Fsqd
_refine_ls_weighting_details
;
 Method, part 1, Chebychev polynomial, (Watkin, 1994, Prince, 1982) 
 [weight] = 1.0/[A~0~*T~0~(x)+A~1~*T~1~(x) ... +A~n-1~]*T~n-1~(x)] 
 where A~i~ are the Chebychev coefficients listed below and x= Fcalc/Fmax 
 Method = Robust Weighting (Prince, 1982) 
 W = [weight] * [1-(deltaF/6*sigmaF)^2^]^2^ 
 A~i~ are: 
 1.98 2.47 0.771 
;
_refine_ls_weighting_scheme calc
_refine_ls_wR_factor_all 0.0787
_refine_ls_wR_factor_gt 0.0734
_refine_ls_wR_factor_ref 0.0734
_reflns_limit_h_max 12
_reflns_limit_h_min -12
_reflns_limit_k_max 6
_reflns_limit_k_min -7
_reflns_limit_l_max 38
_reflns_limit_l_min 0
_reflns_number_gt 5527
_reflns_number_total 6936
_reflns_threshold_expression I>2.0\s(I)
_cod_data_source_file c7nj00257b2.cif
_cod_data_source_block 1
_cod_depositor_comments
;
The following automatic conversions were performed:

data item '_atom_sites_solution_primary' value 'Other' was changed to
'other' in accordance with the
/home/saulius/struct/COD-crude-data/automatic-downloads/DataCite-retrospective/RSC/depositions/lib/dictionaries/cif_core.dic
dictionary named 'cif_core.dic' version 2.4.2 last updated on
2011-04-26.

Automatic conversion script
Id: cif_fix_values 6909 2019-04-08 15:41:33Z antanas 
;
_cod_original_cell_volume 1701.79(5)
_cod_original_sg_symbol_H-M 'P 21'
_cod_original_formula_sum 'C40 H36 N2 Ni1 O7'
_cod_database_code 7059097

loop_
_symmetry_equiv_pos_as_xyz
x,y,z
-x,y+1/2,-z

loop_
_atom_site_label
_atom_site_type_symbol
_atom_site_fract_x
_atom_site_fract_y
_atom_site_fract_z
_atom_site_U_iso_or_equiv
_atom_site_occupancy
_atom_site_adp_type
_atom_site_refinement_flags_posn
_atom_site_refinement_flags_adp
Ni1 Ni 0.74863(4) 0.29407(13) 0.765445(11) 0.0449 1.0000 Uani . U
N1 N 0.5960(3) 0.5227(5) 0.78417(7) 0.0437 1.0000 Uani . .
N2 N 0.5780(3) 0.1477(5) 0.73257(8) 0.0482 1.0000 Uani . .
O1 O 0.9010(2) 0.4351(5) 0.80510(7) 0.0515 1.0000 Uani . .
O2 O 0.7717(2) 0.1602(4) 0.83188(6) 0.0471 1.0000 Uani . U
O3 O 0.5896(3) 0.6469(5) 1.08992(8) 0.0624 1.0000 Uani . .
O4 O 0.8001(2) 0.5001(5) 0.71421(7) 0.0527 1.0000 Uani . .
O5 O 0.9058(3) 0.2318(5) 0.67458(8) 0.0630 1.0000 Uani . .
O6 O 0.1731(3) 0.6604(5) 0.51646(8) 0.0647 1.0000 Uani . .
O7 O 0.8793(3) 0.0183(5) 0.74748(8) 0.0675 1.0000 Uani . .
C1 C 0.8730(3) 0.2951(8) 0.83543(8) 0.0432 1.0000 Uani . .
C2 C 0.9648(3) 0.2931(9) 0.87627(8) 0.0489 1.0000 Uani . .
C3 C 1.1048(4) 0.4066(8) 0.86858(12) 0.0691 1.0000 Uani . .
C4 C 0.8925(3) 0.4065(6) 0.91364(9) 0.0434 1.0000 Uani . .
C5 C 0.8251(4) 0.6258(6) 0.90913(10) 0.0516 1.0000 Uani . .
C6 C 0.7552(4) 0.7238(6) 0.94194(10) 0.0511 1.0000 Uani . .
C7 C 0.7477(3) 0.6138(5) 0.98258(9) 0.0412 1.0000 Uani . .
C8 C 0.6686(3) 0.6993(6) 1.01657(10) 0.0463 1.0000 Uani . .
C9 C 0.6646(3) 0.5845(6) 1.05507(10) 0.0477 1.0000 Uani . .
C10 C 0.7449(3) 0.3791(6) 1.06140(10) 0.0521 1.0000 Uani . .
C11 C 0.8210(3) 0.2911(8) 1.02934(9) 0.0491 1.0000 Uani . .
C12 C 0.8232(3) 0.4000(5) 0.98842(9) 0.0396 1.0000 Uani . .
C13 C 0.8932(3) 0.3012(7) 0.95327(8) 0.0421 1.0000 Uani . .
C14 C 0.4971(4) 0.8370(8) 1.08557(13) 0.0707 1.0000 Uani . .
C15 C 0.8630(3) 0.4329(7) 0.68108(10) 0.0459 1.0000 Uani . .
C16 C 0.8859(3) 0.6195(7) 0.64671(10) 0.0493 1.0000 Uani . .
C17 C 1.0122(4) 0.5656(9) 0.61964(12) 0.0766 1.0000 Uani . .
C18 C 0.7574(3) 0.6544(6) 0.61850(9) 0.0447 1.0000 Uani . .
C19 C 0.7476(3) 0.8589(6) 0.59291(11) 0.0513 1.0000 Uani . .
C20 C 0.6363(4) 0.9004(7) 0.56629(11) 0.0541 1.0000 Uani . .
C21 C 0.5242(3) 0.7424(5) 0.56450(9) 0.0430 1.0000 Uani . .
C22 C 0.4023(3) 0.7864(8) 0.53871(9) 0.0494 1.0000 Uani . .
C23 C 0.2957(3) 0.6346(7) 0.53878(10) 0.0499 1.0000 Uani . .
C24 C 0.3052(3) 0.4260(6) 0.56371(11) 0.0507 1.0000 Uani . .
C25 C 0.4184(3) 0.3786(6) 0.58836(11) 0.0490 1.0000 Uani . .
C26 C 0.5315(3) 0.5360(6) 0.58963(9) 0.0410 1.0000 Uani . .
C27 C 0.6511(3) 0.4972(6) 0.61630(9) 0.0431 1.0000 Uani . .
C28 C 0.1532(4) 0.8725(8) 0.49293(14) 0.0810 1.0000 Uani . .
C29 C 0.6069(4) 0.7047(6) 0.81007(10) 0.0531 1.0000 Uani . .
C30 C 0.4958(4) 0.8372(9) 0.82297(11) 0.0684 1.0000 Uani . .
C31 C 0.3671(4) 0.7817(11) 0.80729(12) 0.0740 1.0000 Uani . .
C32 C 0.3497(4) 0.5930(8) 0.77865(12) 0.0616 1.0000 Uani . .
C33 C 0.2206(4) 0.5183(10) 0.75852(16) 0.0836 1.0000 Uani . .
C34 C 0.2134(4) 0.3442(11) 0.73063(15) 0.0849 1.0000 Uani . .
C35 C 0.3320(4) 0.2091(7) 0.71995(11) 0.0621 1.0000 Uani . .
C36 C 0.3325(5) 0.0152(9) 0.69150(12) 0.0758 1.0000 Uani . .
C37 C 0.4500(5) -0.1025(8) 0.68430(12) 0.0741 1.0000 Uani . .
C38 C 0.5716(4) -0.0343(7) 0.70595(11) 0.0617 1.0000 Uani . .
C39 C 0.4603(3) 0.2688(8) 0.73948(8) 0.0470 1.0000 Uani . .
C40 C 0.4681(3) 0.4669(6) 0.76820(9) 0.0470 1.0000 Uani . .
H21 H 0.9773 0.1281 0.8839 0.0557 1.0000 Uiso R .
H31 H 1.1662 0.3841 0.8934 0.1016 1.0000 Uiso R .
H32 H 1.0937 0.5725 0.8642 0.1013 1.0000 Uiso R .
H33 H 1.1493 0.3418 0.8445 0.1015 1.0000 Uiso R .
H51 H 0.8273 0.7036 0.8836 0.0593 1.0000 Uiso R .
H61 H 0.7094 0.8655 0.9369 0.0582 1.0000 Uiso R .
H71 H 0.8586 -0.1205 0.7467 0.0980 1.0000 Uiso R .
H72 H 0.8942 0.0633 0.7215 0.0969 1.0000 Uiso R .
H81 H 0.6212 0.8343 1.0129 0.0532 1.0000 Uiso R .
H101 H 0.7418 0.3050 1.0885 0.0588 1.0000 Uiso R .
H111 H 0.8718 0.1588 1.0340 0.0556 1.0000 Uiso R .
H131 H 0.9404 0.1559 0.9569 0.0472 1.0000 Uiso R .
H141 H 0.5510 0.9724 1.0794 0.1024 1.0000 Uiso R .
H142 H 0.4348 0.8065 1.0620 0.1023 1.0000 Uiso R .
H143 H 0.4483 0.8539 1.1118 0.1023 1.0000 Uiso R .
H161 H 0.9034 0.7653 0.6621 0.0571 1.0000 Uiso R .
H171 H 1.0226 0.6889 0.5990 0.1121 1.0000 Uiso R .
H172 H 1.0939 0.5519 0.6377 0.1123 1.0000 Uiso R .
H173 H 0.9971 0.4174 0.6054 0.1131 1.0000 Uiso R .
H191 H 0.8157 0.9675 0.5955 0.0580 1.0000 Uiso R .
H201 H 0.6340 1.0379 0.5507 0.0617 1.0000 Uiso R .
H221 H 0.3960 0.9240 0.5234 0.0564 1.0000 Uiso R .
H241 H 0.2332 0.3266 0.5634 0.0578 1.0000 Uiso R .
H251 H 0.4223 0.2416 0.6047 0.0555 1.0000 Uiso R .
H271 H 0.6572 0.3617 0.6315 0.0494 1.0000 Uiso R .
H281 H 0.1619 1.0009 0.5116 0.1193 1.0000 Uiso R .
H282 H 0.2211 0.8776 0.4714 0.1197 1.0000 Uiso R .
H283 H 0.0642 0.8683 0.4804 0.1195 1.0000 Uiso R .
H291 H 0.6950 0.7469 0.8197 0.0617 1.0000 Uiso R .
H301 H 0.5072 0.9612 0.8415 0.0799 1.0000 Uiso R .
H311 H 0.2929 0.8701 0.8153 0.0859 1.0000 Uiso R .
H331 H 0.1420 0.5969 0.7654 0.0972 1.0000 Uiso R .
H341 H 0.1308 0.3103 0.7176 0.0989 1.0000 Uiso R .
H361 H 0.2511 -0.0254 0.6777 0.0897 1.0000 Uiso R .
H371 H 0.4505 -0.2279 0.6657 0.0843 1.0000 Uiso R .
H381 H 0.6536 -0.1191 0.7011 0.0709 1.0000 Uiso R .

loop_
_atom_site_aniso_label
_atom_site_aniso_U_11
_atom_site_aniso_U_22
_atom_site_aniso_U_33
_atom_site_aniso_U_23
_atom_site_aniso_U_13
_atom_site_aniso_U_12
Ni1 0.04061(17) 0.0627(2) 0.03130(15) -0.0027(2) -0.00078(12) -0.0114(2)
N1 0.0421(13) 0.0607(17) 0.0284(11) 0.0002(12) 0.0022(10) -0.0122(13)
N2 0.0507(16) 0.0606(18) 0.0331(13) -0.0017(12) -0.0006(11) -0.0168(14)
O1 0.0417(12) 0.0697(16) 0.0428(12) 0.0042(11) -0.0063(9) -0.0165(11)
O2 0.0431(5) 0.0634(5) 0.0346(5) -0.0033(5) -0.0020(4) -0.0129(5)
O3 0.0611(15) 0.0714(18) 0.0552(14) 0.0065(13) 0.0107(11) 0.0187(14)
O4 0.0545(13) 0.0703(15) 0.0335(11) 0.0005(11) 0.0072(10) -0.0016(12)
O5 0.0697(16) 0.076(2) 0.0432(12) -0.0038(12) 0.0045(11) 0.0072(14)
O6 0.0472(13) 0.091(2) 0.0552(14) 0.0002(14) -0.0120(11) 0.0016(14)
O7 0.0751(17) 0.0733(18) 0.0546(15) -0.0077(14) 0.0142(13) -0.0122(15)
C1 0.0414(13) 0.0507(16) 0.0373(12) -0.0094(19) 0.0003(10) -0.0091(19)
C2 0.0483(15) 0.0557(17) 0.0421(14) -0.004(2) -0.0080(11) -0.006(2)
C3 0.0475(19) 0.105(3) 0.054(2) -0.009(2) -0.0114(16) -0.012(2)
C4 0.0463(17) 0.0466(18) 0.0369(15) -0.0042(13) -0.0102(12) -0.0127(14)
C5 0.071(2) 0.047(2) 0.0359(16) 0.0095(14) -0.0121(14) -0.0152(17)
C6 0.073(2) 0.0358(19) 0.0438(17) 0.0034(13) -0.0138(15) 0.0001(15)
C7 0.0501(17) 0.0339(15) 0.0392(15) 0.0020(12) -0.0107(12) -0.0052(13)
C8 0.0530(18) 0.0373(15) 0.0481(17) 0.0000(13) -0.0101(14) 0.0057(14)
C9 0.0459(17) 0.050(2) 0.0475(17) 0.0014(15) -0.0040(14) 0.0014(15)
C10 0.0570(19) 0.058(2) 0.0416(16) 0.0142(14) 0.0002(14) 0.0085(16)
C11 0.0546(16) 0.0454(16) 0.0469(14) 0.007(2) -0.0066(12) 0.010(2)
C12 0.0386(15) 0.0407(16) 0.0390(15) 0.0033(13) -0.0071(12) -0.0049(13)
C13 0.0435(13) 0.0389(14) 0.0433(13) 0.0028(18) -0.0102(11) -0.0022(18)
C14 0.067(2) 0.072(3) 0.073(2) 0.000(2) 0.0099(18) 0.014(2)
C15 0.0340(15) 0.072(3) 0.0318(15) -0.0054(15) -0.0065(12) -0.0071(16)
C16 0.0403(16) 0.072(2) 0.0352(15) -0.0016(15) -0.0004(12) -0.0144(16)
C17 0.0421(19) 0.133(4) 0.055(2) 0.015(2) 0.0106(16) 0.000(2)
C18 0.0405(16) 0.061(2) 0.0322(14) -0.0046(14) 0.0029(12) -0.0037(15)
C19 0.0454(16) 0.056(3) 0.0520(18) 0.0029(15) 0.0005(14) -0.0179(15)
C20 0.060(2) 0.052(2) 0.0504(18) 0.0083(16) 0.0001(15) -0.0105(17)
C21 0.0435(15) 0.053(2) 0.0331(13) -0.0026(13) 0.0025(11) -0.0016(13)
C22 0.0530(16) 0.0549(18) 0.0402(13) 0.003(2) -0.0016(12) 0.007(2)
C23 0.0407(17) 0.071(2) 0.0382(16) -0.0086(16) -0.0017(13) 0.0070(16)
C24 0.0402(16) 0.058(2) 0.0537(19) -0.0041(16) -0.0006(14) -0.0050(15)
C25 0.0457(17) 0.049(2) 0.0522(18) 0.0028(14) -0.0017(14) -0.0083(14)
C26 0.0422(15) 0.0476(19) 0.0332(14) -0.0036(13) 0.0031(12) -0.0047(14)
C27 0.0440(16) 0.0508(18) 0.0345(14) 0.0021(13) 0.0018(12) -0.0060(14)
C28 0.063(2) 0.099(4) 0.080(3) 0.003(2) -0.024(2) 0.025(2)
C29 0.0555(19) 0.066(2) 0.0375(16) -0.0006(15) 0.0024(14) -0.0130(16)
C30 0.078(2) 0.080(3) 0.0474(17) -0.004(2) 0.0130(16) -0.004(2)
C31 0.068(2) 0.090(3) 0.065(2) 0.009(3) 0.0266(17) 0.012(3)
C32 0.0467(19) 0.084(3) 0.054(2) 0.007(2) 0.0094(15) -0.0045(19)
C33 0.037(2) 0.126(4) 0.087(3) 0.009(3) 0.008(2) 0.003(2)
C34 0.0445(19) 0.127(5) 0.083(3) 0.014(3) -0.0173(18) -0.029(3)
C35 0.052(2) 0.087(3) 0.0472(18) 0.0135(17) -0.0124(14) -0.0279(18)
C36 0.080(3) 0.091(3) 0.055(2) 0.007(2) -0.026(2) -0.043(3)
C37 0.096(3) 0.080(3) 0.046(2) -0.0112(18) -0.010(2) -0.036(3)
C38 0.078(3) 0.066(2) 0.0406(17) -0.0046(17) 0.0022(16) -0.015(2)
C39 0.0438(15) 0.067(2) 0.0299(12) 0.0059(16) -0.0029(10) -0.0197(18)
C40 0.0406(16) 0.067(2) 0.0338(15) 0.0085(14) 0.0049(12) -0.0099(15)

loop_
_atom_type_symbol
_atom_type_scat_dispersion_real
_atom_type_scat_dispersion_imag
_atom_type_scat_Cromer_Mann_a1
_atom_type_scat_Cromer_Mann_b1
_atom_type_scat_Cromer_Mann_a2
_atom_type_scat_Cromer_Mann_b2
_atom_type_scat_Cromer_Mann_a3
_atom_type_scat_Cromer_Mann_b3
_atom_type_scat_Cromer_Mann_a4
_atom_type_scat_Cromer_Mann_b4
_atom_type_scat_Cromer_Mann_c
_atom_type_scat_source
C 0.0033 0.0016 2.3100 20.8439 1.0200 10.2075 1.5886 0.5687 0.8650 51.6512 0.2156 'International Tables Vol C 4.2.6.8 and 6.1.1.4'
H 0.0000 0.0000 0.4930 10.5109 0.3229 26.1257 0.1402 3.1424 0.0408 57.7998 0.0030 'International Tables Vol C 4.2.6.8 and 6.1.1.4'
N 0.0061 0.0033 12.2126 0.0057 3.1322 9.8933 2.0125 28.9975 1.1663 0.5826 -11.5290 'International Tables Vol C 4.2.6.8 and 6.1.1.4'
O 0.0106 0.0060 3.0485 13.2771 2.2868 5.7011 1.5463 0.3239 0.8670 32.9089 0.2508 'International Tables Vol C 4.2.6.8 and 6.1.1.4'
Ni 0.3393 1.1124 12.8376 3.8785 7.2920 0.2565 4.4438 12.1763 2.3800 66.3421 1.0341 'International Tables Vol C 4.2.6.8 and 6.1.1.4'
Cu 0.3201 1.2651 13.3380 3.5828 7.1676 0.2470 5.6158 11.3966 1.6735 64.8126 1.1910 'International Tables Vol C 4.2.6.8 and 6.1.1.4'

loop_
_geom_angle_atom_site_label_1
_geom_angle_atom_site_label_2
_geom_angle_atom_site_label_3
_geom_angle
_geom_angle_publ_flag
N1 Ni1 N2 79.91(11) yes
N1 Ni1 O1 95.43(10) yes
N2 Ni1 O1 172.34(10) yes
N1 Ni1 O2 90.75(9) yes
N2 Ni1 O2 112.32(9) yes
O1 Ni1 O2 61.37(8) yes
N1 Ni1 O4 92.64(10) yes
N2 Ni1 O4 93.06(10) yes
O1 Ni1 O4 93.23(9) yes
O2 Ni1 O4 154.58(9) yes
N1 Ni1 O7 170.58(11) yes
N2 Ni1 O7 92.73(11) yes
O1 Ni1 O7 91.23(10) yes
O2 Ni1 O7 86.60(9) yes
O4 Ni1 O7 93.62(10) yes
Ni1 N1 C29 128.4(2) yes
Ni1 N1 C40 113.7(2) yes
C29 N1 C40 117.8(3) yes
Ni1 N2 C38 129.7(3) yes
Ni1 N2 C39 112.3(2) yes
C38 N2 C39 118.0(3) yes
Ni1 O1 C1 92.05(17) yes
Ni1 O2 C1 86.16(17) yes
C9 O3 C14 118.3(3) yes
Ni1 O4 C15 126.0(3) yes
C23 O6 C28 117.2(3) yes
Ni1 O7 H71 125.6 no
Ni1 O7 H72 98.1 no
H71 O7 H72 107.9 no
O1 C1 O2 120.1(2) yes
O1 C1 C2 119.3(3) yes
O2 C1 C2 120.6(3) yes
C1 C2 C3 111.7(3) yes
C1 C2 C4 111.1(3) yes
C3 C2 C4 111.6(3) yes
C1 C2 H21 106.0 no
C3 C2 H21 109.9 no
C4 C2 H21 106.3 no
C2 C3 H31 110.5 no
C2 C3 H32 110.0 no
H31 C3 H32 107.9 no
C2 C3 H33 112.4 no
H31 C3 H33 107.0 no
H32 C3 H33 108.9 no
C2 C4 C5 121.5(3) yes
C2 C4 C13 120.6(3) yes
C5 C4 C13 118.0(3) yes
C4 C5 C6 121.8(3) yes
C4 C5 H51 119.8 no
C6 C5 H51 118.4 no
C5 C6 C7 121.7(3) yes
C5 C6 H61 118.4 no
C7 C6 H61 119.9 no
C6 C7 C8 123.9(3) yes
C6 C7 C12 117.0(3) yes
C8 C7 C12 119.1(3) yes
C7 C8 C9 121.3(3) yes
C7 C8 H81 119.1 no
C9 C8 H81 119.7 no
O3 C9 C8 126.6(3) yes
O3 C9 C10 114.0(3) yes
C8 C9 C10 119.4(3) yes
C9 C10 C11 120.9(3) yes
C9 C10 H101 117.7 no
C11 C10 H101 121.4 no
C10 C11 C12 121.3(3) yes
C10 C11 H111 119.7 no
C12 C11 H111 119.1 no
C7 C12 C11 118.0(3) yes
C7 C12 C13 119.6(3) yes
C11 C12 C13 122.4(3) yes
C12 C13 C4 121.7(3) yes
C12 C13 H131 119.5 no
C4 C13 H131 118.7 no
O3 C14 H141 106.8 no
O3 C14 H142 108.9 no
H141 C14 H142 109.5 no
O3 C14 H143 108.8 no
H141 C14 H143 111.9 no
H142 C14 H143 110.8 no
O4 C15 O5 125.6(4) yes
O4 C15 C16 116.0(3) yes
O5 C15 C16 118.4(3) yes
C15 C16 C17 112.0(3) yes
C15 C16 C18 111.3(3) yes
C17 C16 C18 111.5(3) yes
C15 C16 H161 106.1 no
C17 C16 H161 108.0 no
C18 C16 H161 107.7 no
C16 C17 H171 108.5 no
C16 C17 H172 110.8 no
H171 C17 H172 110.5 no
C16 C17 H173 108.2 no
H171 C17 H173 110.7 no
H172 C17 H173 108.1 no
C16 C18 C19 118.4(3) yes
C16 C18 C27 123.4(3) yes
C19 C18 C27 118.2(3) yes
C18 C19 C20 121.7(3) yes
C18 C19 H191 118.2 no
C20 C19 H191 120.0 no
C19 C20 C21 120.7(3) yes
C19 C20 H201 118.3 no
C21 C20 H201 120.9 no
C20 C21 C22 122.3(3) yes
C20 C21 C26 118.7(3) yes
C22 C21 C26 119.0(3) yes
C21 C22 C23 120.6(4) yes
C21 C22 H221 118.8 no
C23 C22 H221 120.5 no
O6 C23 C22 125.9(3) yes
O6 C23 C24 114.2(3) yes
C22 C23 C24 119.8(3) yes
C23 C24 C25 121.2(3) yes
C23 C24 H241 118.7 no
C25 C24 H241 120.1 no
C24 C25 C26 120.5(3) yes
C24 C25 H251 119.9 no
C26 C25 H251 119.6 no
C25 C26 C21 118.8(3) yes
C25 C26 C27 122.5(3) yes
C21 C26 C27 118.7(3) yes
C26 C27 C18 122.0(3) yes
C26 C27 H271 118.5 no
C18 C27 H271 119.5 no
O6 C28 H281 109.7 no
O6 C28 H282 107.5 no
H281 C28 H282 111.0 no
O6 C28 H283 107.7 no
H281 C28 H283 110.2 no
H282 C28 H283 110.7 no
N1 C29 C30 123.7(3) yes
N1 C29 H291 117.4 no
C30 C29 H291 118.8 no
C29 C30 C31 118.8(4) yes
C29 C30 H301 121.3 no
C31 C30 H301 119.9 no
C30 C31 C32 119.9(4) yes
C30 C31 H311 119.5 no
C32 C31 H311 120.6 no
C31 C32 C33 126.0(4) yes
C31 C32 C40 116.9(3) yes
C33 C32 C40 117.1(4) yes
C32 C33 C34 122.4(4) yes
C32 C33 H331 118.1 no
C34 C33 H331 119.4 no
C33 C34 C35 121.8(3) yes
C33 C34 H341 119.1 no
C35 C34 H341 119.1 no
C34 C35 C36 125.4(4) yes
C34 C35 C39 118.5(4) yes
C36 C35 C39 116.1(4) yes
C35 C36 C37 120.5(3) yes
C35 C36 H361 118.2 no
C37 C36 H361 121.2 no
C36 C37 C38 119.3(4) yes
C36 C37 H371 120.6 no
C38 C37 H371 120.1 no
C37 C38 N2 122.9(4) yes
C37 C38 H381 119.0 no
N2 C38 H381 118.0 no
C35 C39 N2 123.1(4) yes
C35 C39 C40 119.2(3) yes
N2 C39 C40 117.7(3) yes
C39 C40 C32 120.9(3) yes
C39 C40 N1 116.3(3) yes
C32 C40 N1 122.8(3) yes

loop_
_geom_bond_atom_site_label_1
_geom_bond_atom_site_label_2
_geom_bond_distance
_geom_bond_publ_flag
Ni1 N1 2.060(3) yes
Ni1 N2 2.092(3) yes
Ni1 O1 2.059(2) yes
Ni1 O2 2.200(2) yes
Ni1 O4 2.042(2) yes
Ni1 O7 2.096(3) yes
N1 C29 1.311(4) yes
N1 C40 1.359(4) yes
N2 C38 1.323(5) yes
N2 C39 1.351(5) yes
O1 C1 1.265(4) yes
O2 C1 1.247(4) yes
O3 C9 1.361(4) yes
O3 C14 1.407(5) yes
O4 C15 1.263(4) yes
O5 C15 1.234(4) yes
O6 C23 1.368(4) yes
O6 C28 1.419(5) yes
O7 H71 0.814 no
O7 H72 0.859 no
C1 C2 1.529(3) yes
C2 C3 1.524(5) yes
C2 C4 1.510(4) yes
C2 H21 0.974 no
C3 H31 0.970 no
C3 H32 0.958 no
C3 H33 0.944 no
C4 C5 1.411(5) yes
C4 C13 1.365(4) yes
C5 C6 1.353(5) yes
C5 H51 0.907 no
C6 C7 1.409(4) yes
C6 H61 0.930 no
C7 C8 1.402(4) yes
C7 C12 1.427(4) yes
C8 C9 1.360(4) yes
C8 H81 0.900 no
C9 C10 1.413(5) yes
C10 C11 1.346(5) yes
C10 H101 0.941 no
C11 C12 1.411(4) yes
C11 H111 0.908 no
C12 C13 1.411(4) yes
C13 H131 0.949 no
C14 H141 0.951 no
C14 H142 0.953 no
C14 H143 0.952 no
C15 C16 1.522(5) yes
C16 C17 1.528(4) yes
C16 C18 1.516(4) yes
C16 H161 0.969 no
C17 H171 0.955 no
C17 H172 0.960 no
C17 H173 0.960 no
C18 C19 1.408(5) yes
C18 C27 1.363(4) yes
C19 C20 1.363(5) yes
C19 H191 0.905 no
C20 C21 1.408(4) yes
C20 H201 0.919 no
C21 C22 1.431(4) yes
C21 C26 1.408(4) yes
C22 C23 1.344(5) yes
C22 H221 0.915 no
C23 C24 1.416(5) yes
C24 C25 1.348(4) yes
C24 H241 0.897 no
C25 C26 1.414(4) yes
C25 H251 0.929 no
C26 C27 1.423(4) yes
C27 H271 0.904 no
C28 H281 0.934 no
C28 H282 0.947 no
C28 H283 0.938 no
C29 C30 1.379(5) yes
C29 H291 0.928 no
C30 C31 1.363(5) yes
C30 H301 0.914 no
C31 C32 1.399(7) yes
C31 H311 0.915 no
C32 C33 1.447(5) yes
C32 C40 1.395(5) yes
C33 C34 1.314(7) yes
C33 H331 0.911 no
C34 C35 1.426(6) yes
C34 H341 0.908 no
C35 C36 1.411(6) yes
C35 C39 1.410(4) yes
C36 C37 1.342(6) yes
C36 H361 0.918 no
C37 C38 1.395(5) yes
C37 H371 0.917 no
C38 H381 0.943 no
C39 C40 1.436(5) yes

loop_
_geom_hbond_atom_site_label_D
_geom_hbond_atom_site_label_H
_geom_hbond_atom_site_label_A
_geom_hbond_site_symmetry_A
_geom_hbond_angle_DHA
_geom_hbond_distance_DH
_geom_hbond_distance_HA
_geom_hbond_distance_DA
_geom_hbond_publ_flag
O7 H71 O4 1_545 157.39(8) 0.814 2.440 3.207(5) yes
O7 H72 O5 . 163.26(13) 0.859 1.746 2.581(5) yes
O7 H72 C15 . 135.17(10) 0.859 2.460 3.129(5) yes
C29 H291 O2 1_565 124.12(10) 0.928 2.489 3.107(5) yes
C30 H301 O3 2_657 142.75(11) 0.914 2.566 3.340(5) yes
C34 H341 O5 1_455 174.91(11) 0.908 2.564 3.469(5) yes
